data_7054979
loop_
_publ_author_name
'Safin, Damir A.'
'Szell, Patrick M. J.'
'Keller, Antonin'
'Korobkov, Ilia'
'Bryce, David L.'
'Murugesu, Muralee'

_publ_section_title
;
 Interaction of 2,4,6-tris(2-pyrimidyl)-1,3,5-triazine (TPymT) with CoX2(X
 = Cl, Br) in water: trapping of new self-assembled
 water--chloride/bromide clusters in a [Co(bpca)2]+host (bpca =
 bis(2-pyrimidylcarbonyl)amidate anion)
;
_journal_issue 9
_journal_name_full 'New J. Chem.'
_journal_page_first 7147
_journal_paper_doi 10.1039/C5NJ01125F
_journal_volume 39
_journal_year 2015
_chemical_formula_sum 'C20 H27 Br Co N10 O11.5'
_chemical_formula_weight 730.35
_space_group_crystal_system monoclinic
_space_group_IT_number 14
_space_group_name_Hall '-P 2ybc'
_space_group_name_H-M_alt 'P 1 21/c 1'
_symmetry_space_group_name_Hall '-P 2ybc'
_symmetry_space_group_name_H-M 'P 1 21/c 1'
_atom_sites_solution_hydrogens mixed
_audit_creation_method SHELXL-2014/7
_audit_update_record
;
2015-06-19 deposited with the CCDC.
2015-07-02 downloaded from the CCDC.
;
_cell_angle_alpha 90
_cell_angle_beta 99.559(2)
_cell_angle_gamma 90
_cell_formula_units_Z 4
_cell_length_a 11.7712(5)
_cell_length_b 24.6598(11)
_cell_length_c 9.8817(5)
_cell_measurement_reflns_used 9859
_cell_measurement_temperature 200(2)
_cell_measurement_theta_max 28.10
_cell_measurement_theta_min 2.25
_cell_volume 2828.6(2)
_computing_cell_refinement 'APEX II, Bruker (2009)'
_computing_data_collection 'APEX II, Bruker (2009)'
_computing_data_reduction 'XPREP, Bruker (2009)'
_computing_molecular_graphics 'SHELXTL, Bruker (2004)'
_computing_publication_material 'SHELXTL, Bruker (2004)'
_computing_structure_refinement 'SHELXL-2014/7 (Sheldrick, 2014)'
_computing_structure_solution 'SHELXS-03 (Sheldrick, 2003)'
_diffrn_ambient_temperature 200(2)
_diffrn_measured_fraction_theta_full 0.982
_diffrn_measured_fraction_theta_max 0.983
_diffrn_measurement_device_type 'Bruker APEX-II CCD'
_diffrn_measurement_method '\f and \w scans'
_diffrn_radiation_type MoK\a
_diffrn_radiation_wavelength 0.71073
_diffrn_reflns_av_R_equivalents 0.0548
_diffrn_reflns_av_unetI/netI 0.0369
_diffrn_reflns_Laue_measured_fraction_full 0.982
_diffrn_reflns_Laue_measured_fraction_max 0.983
_diffrn_reflns_limit_h_max 15
_diffrn_reflns_limit_h_min -15
_diffrn_reflns_limit_k_max 32
_diffrn_reflns_limit_k_min -32
_diffrn_reflns_limit_l_max 13
_diffrn_reflns_limit_l_min -13
_diffrn_reflns_number 70326
_diffrn_reflns_point_group_measured_fraction_full 0.982
_diffrn_reflns_point_group_measured_fraction_max 0.983
_diffrn_reflns_theta_full 25.242
_diffrn_reflns_theta_max 28.374
_diffrn_reflns_theta_min 1.652
_exptl_absorpt_coefficient_mu 2.097
_exptl_absorpt_correction_T_max 0.7457
_exptl_absorpt_correction_T_min 0.6112
_exptl_absorpt_correction_type multi-scan
_exptl_absorpt_process_details 'SADABS, Bruker (2003)'
_exptl_crystal_colour red
_exptl_crystal_density_diffrn 1.715
_exptl_crystal_density_meas ?
_exptl_crystal_description block
_exptl_crystal_F_000 1484
_exptl_crystal_size_max 0.150
_exptl_crystal_size_mid 0.130
_exptl_crystal_size_min 0.110
_refine_diff_density_max 1.716
_refine_diff_density_min -1.549
_refine_diff_density_rms 0.102
_refine_ls_extinction_method none
_refine_ls_goodness_of_fit_ref 1.064
_refine_ls_hydrogen_treatment constr
_refine_ls_matrix_type full
_refine_ls_number_parameters 415
_refine_ls_number_reflns 6960
_refine_ls_number_restraints 0
_refine_ls_restrained_S_all 1.064
_refine_ls_R_factor_all 0.0761
_refine_ls_R_factor_gt 0.0559
_refine_ls_shift/su_max 0.000
_refine_ls_shift/su_mean 0.000
_refine_ls_structure_factor_coef Fsqd
_refine_ls_weighting_details 'w=1/[\s^2^(Fo^2^)+(0.0663P)^2^+5.3970P] where P=(Fo^2^+2Fc^2^)/3'
_refine_ls_weighting_scheme calc
_refine_ls_wR_factor_gt 0.1277
_refine_ls_wR_factor_ref 0.1370
_reflns_Friedel_coverage 0.000
_reflns_number_gt 5582
_reflns_number_total 6960
_reflns_threshold_expression 'I > 2\s(I)'
_cod_data_source_file c5nj01125f2.cif
_cod_data_source_block mm247a
_cod_depositor_comments
;
The following automatic conversions were performed:

'_exptl_crystal_density_meas' value 'n/a' was changed to '?' - the
value is perceived as not measured.

Automatic conversion script
Id: cif_fix_values 3271 2015-04-21 07:52:19Z andrius 

 Adding full bibliography for 7054978--7054979.cif.
;
_cod_original_formula_sum 'C20 H27 Br Co N10 O11.50'
_cod_database_code 7054979
_shelx_shelxl_version_number 2014/7
_shelx_space_group_comment
; 
The symmetry employed for this shelxl refinement is uniquely defined 
by the following loop, which should always be used as a source of 
symmetry information in preference to the above space-group names. 
They are only intended as comments. 
;
_shelx_estimated_absorpt_t_min 0.744
_shelx_estimated_absorpt_t_max 0.802

loop_
_space_group_symop_operation_xyz
'x, y, z'
'-x, y+1/2, -z+1/2'
'-x, -y, -z'
'x, -y-1/2, z-1/2'

loop_
_atom_site_label
_atom_site_type_symbol
_atom_site_fract_x
_atom_site_fract_y
_atom_site_fract_z
_atom_site_U_iso_or_equiv
_atom_site_adp_type
_atom_site_occupancy
_atom_site_site_symmetry_order
_atom_site_calc_flag
_atom_site_refinement_flags_posn
_atom_site_refinement_flags_adp
_atom_site_refinement_flags_occupancy
_atom_site_disorder_assembly
_atom_site_disorder_group
Br1 Br 0.96651(4) 0.24410(2) 0.59279(5) 0.05171(16) Uani 1 1 d . . . . .
Co1 Co 0.44023(3) 0.13140(2) 0.19775(4) 0.01154(11) Uani 1 1 d . . . . .
O1 O 0.3644(2) 0.27821(9) 0.0378(2) 0.0233(5) Uani 1 1 d . . . . .
O2 O 0.5096(2) 0.28636(8) 0.2977(2) 0.0210(5) Uani 1 1 d . . . . .
O3 O 0.5391(2) -0.02315(9) 0.1800(3) 0.0292(6) Uani 1 1 d . . . . .
O4 O 0.3470(3) -0.01306(10) 0.3233(3) 0.0401(7) Uani 1 1 d . . . . .
O5 O 0.8094(3) 0.19893(14) 0.3021(3) 0.0489(8) Uani 1 1 d . . . . .
H5B H 0.8475 0.2121 0.3889 0.073 Uiso 1 1 d R U . . .
H5C H 0.8573 0.2064 0.2290 0.073 Uiso 1 1 d R U . . .
O6 O 0.8114(3) 0.08527(15) 0.3292(4) 0.0528(8) Uani 1 1 d . . . . .
H6B H 0.8336 0.1210 0.3068 0.079 Uiso 1 1 d R U . . .
H6C H 0.8562 0.0736 0.4199 0.079 Uiso 1 1 d R U . . .
O7 O 0.9194(3) 0.13319(16) 0.7714(4) 0.0582(9) Uani 1 1 d . . . . .
H7B H 0.9308 0.1582 0.7010 0.087 Uiso 1 1 d R U . . .
H7C H 0.9896 0.1318 0.8445 0.087 Uiso 1 1 d R U . . .
O8 O 1.0591(9) 0.1419(3) 1.0152(11) 0.056(2) Uani 0.55 1 d . . P A 1
H8B H 1.0126 0.1531 1.0662 0.084 Uiso 0.55 1 d R U P A 1
H8C H 1.1164 0.1633 1.0209 0.084 Uiso 0.55 1 d R U P A 1
O8' O 1.0410(11) 0.1158(5) 1.0419(12) 0.062(3) Uani 0.45 1 d . . P B 2
H8D H 1.0336 0.1448 1.0860 0.093 Uiso 0.45 1 d R U P B 2
H8E H 1.1128 0.1093 1.0507 0.093 Uiso 0.45 1 d R U P B 2
O9 O 0.3984(3) 0.10674(14) 0.6050(3) 0.0483(8) Uani 1 1 d . . . . .
H9B H 0.4396 0.0764 0.6491 0.072 Uiso 1 1 d R U . . .
H9C H 0.4402 0.1414 0.6342 0.072 Uiso 1 1 d R U . . .
O10 O 0.0985(3) -0.04608(12) 0.4062(4) 0.0471(8) Uani 1 1 d . . . . .
H10B H 0.1422 -0.0139 0.3988 0.071 Uiso 1 1 d R U . . .
H10C H 0.1164 -0.0742 0.3393 0.071 Uiso 1 1 d R U . . .
O11 O -0.0700(10) 0.0029(4) 0.2246(14) 0.051(3) Uani 0.5 1 d . . P C 1
H11A H -0.0875 0.0406 0.2302 0.076 Uiso 0.5 1 d R U P C 1
H11B H -0.0561 -0.0138 0.3186 0.076 Uiso 0.5 1 d R U P C 1
O11' O -0.0496(11) 0.0202(4) 0.1878(13) 0.057(3) Uani 0.5 1 d . . P D 2
H11C H -0.1004 0.0288 0.2508 0.085 Uiso 0.5 1 d R U P D 2
H11D H -0.0271 0.0540 0.1423 0.085 Uiso 0.5 1 d R U P D 2
O12 O 0.0989(6) 0.0348(3) 0.0687(6) 0.0506(17) Uani 0.5 1 d . . P E 1
H12A H 0.0285 0.0244 0.0976 0.076 Uiso 0.5 1 d R U P E 1
H12B H 0.0993 0.0749 0.0509 0.076 Uiso 0.5 1 d R U P E 1
N1 N 0.4419(2) 0.20788(9) 0.1800(3) 0.0130(5) Uani 1 1 d . . . . .
N2 N 0.3417(2) 0.13533(10) 0.0208(3) 0.0141(5) Uani 1 1 d . . . . .
N3 N 0.2573(2) 0.19976(11) -0.1445(3) 0.0204(6) Uani 1 1 d . . . . .
N4 N 0.5416(2) 0.14639(10) 0.3704(3) 0.0142(5) Uani 1 1 d . . . . .
N5 N 0.6255(2) 0.22020(10) 0.5047(3) 0.0186(5) Uani 1 1 d . . . . .
N6 N 0.4389(2) 0.05492(10) 0.2203(3) 0.0162(5) Uani 1 1 d . . . . .
N7 N 0.5713(2) 0.11585(10) 0.1083(3) 0.0142(5) Uani 1 1 d . . . . .
N8 N 0.6759(2) 0.04149(11) 0.0399(3) 0.0221(6) Uani 1 1 d . . . . .
N9 N 0.3047(2) 0.12809(10) 0.2863(3) 0.0154(5) Uani 1 1 d . . . . .
N10 N 0.1919(3) 0.06442(12) 0.3846(3) 0.0251(6) Uani 1 1 d . . . . .
C1 C 0.3771(3) 0.23056(12) 0.0664(3) 0.0151(6) Uani 1 1 d . . . . .
C2 C 0.3204(3) 0.18646(12) -0.0267(3) 0.0156(6) Uani 1 1 d . . . . .
C3 C 0.2944(3) 0.09425(12) -0.0587(3) 0.0196(6) Uani 1 1 d . . . . .
H3A H 0.3065 0.0578 -0.0284 0.024 Uiso 1 1 calc R U . . .
C4 C 0.2281(3) 0.10520(14) -0.1850(4) 0.0262(7) Uani 1 1 d . . . . .
H4A H 0.1950 0.0767 -0.2434 0.031 Uiso 1 1 calc R U . . .
C5 C 0.2115(3) 0.15903(14) -0.2235(4) 0.0251(7) Uani 1 1 d . . . . .
H5A H 0.1657 0.1672 -0.3096 0.030 Uiso 1 1 calc R U . . .
C6 C 0.5024(3) 0.23755(12) 0.2862(3) 0.0143(6) Uani 1 1 d . . . . .
C7 C 0.5611(3) 0.19947(12) 0.3953(3) 0.0152(6) Uani 1 1 d . . . . .
C8 C 0.5928(3) 0.11161(13) 0.4652(3) 0.0223(7) Uani 1 1 d . . . . .
H8A H 0.5816 0.0737 0.4514 0.027 Uiso 1 1 calc R U . . .
C9 C 0.6617(3) 0.13003(14) 0.5828(4) 0.0248(7) Uani 1 1 d . . . . .
H9A H 0.6984 0.1055 0.6504 0.030 Uiso 1 1 calc R U . . .
C10 C 0.6754(3) 0.18511(13) 0.5988(3) 0.0214(7) Uani 1 1 d . . . . .
H10A H 0.7219 0.1986 0.6795 0.026 Uiso 1 1 calc R U . . .
C11 C 0.5219(3) 0.02522(12) 0.1723(3) 0.0175(6) Uani 1 1 d . . . . .
C12 C 0.5951(3) 0.06225(12) 0.1017(3) 0.0164(6) Uani 1 1 d . . . . .
C13 C 0.6357(3) 0.15064(13) 0.0507(3) 0.0184(6) Uani 1 1 d . . . . .
H13A H 0.6216 0.1885 0.0548 0.022 Uiso 1 1 calc R U . . .
C14 C 0.7232(3) 0.13181(14) -0.0150(4) 0.0244(7) Uani 1 1 d . . . . .
H14A H 0.7704 0.1561 -0.0555 0.029 Uiso 1 1 calc R U . . .
C15 C 0.7394(3) 0.07648(15) -0.0195(4) 0.0263(7) Uani 1 1 d . . . . .
H15A H 0.7975 0.0627 -0.0663 0.032 Uiso 1 1 calc R U . . .
C16 C 0.3583(3) 0.03343(13) 0.2901(3) 0.0210(7) Uani 1 1 d . . . . .
C17 C 0.2792(3) 0.07765(13) 0.3240(3) 0.0190(6) Uani 1 1 d . . . . .
C18 C 0.2349(3) 0.16850(13) 0.3108(3) 0.0183(6) Uani 1 1 d . . . . .
H18A H 0.2497 0.2045 0.2842 0.022 Uiso 1 1 calc R U . . .
C19 C 0.1410(3) 0.15790(15) 0.3748(4) 0.0262(7) Uani 1 1 d . . . . .
H19A H 0.0908 0.1861 0.3931 0.031 Uiso 1 1 calc R U . . .
C20 C 0.1233(3) 0.10523(16) 0.4106(4) 0.0284(8) Uani 1 1 d . . . . .
H20A H 0.0600 0.0973 0.4557 0.034 Uiso 1 1 calc R U . . .

loop_
_atom_site_aniso_label
_atom_site_aniso_U_11
_atom_site_aniso_U_22
_atom_site_aniso_U_33
_atom_site_aniso_U_23
_atom_site_aniso_U_13
_atom_site_aniso_U_12
Br1 0.0496(3) 0.0701(3) 0.0349(3) -0.0088(2) 0.0057(2) 0.0170(2)
Co1 0.0166(2) 0.00565(17) 0.0119(2) 0.00013(14) 0.00084(14) 0.00061(14)
O1 0.0309(13) 0.0111(10) 0.0245(13) 0.0029(9) -0.0055(10) -0.0001(9)
O2 0.0291(12) 0.0087(10) 0.0232(12) -0.0015(8) -0.0012(10) 0.0006(9)
O3 0.0351(14) 0.0091(10) 0.0439(16) 0.0027(10) 0.0075(12) 0.0048(9)
O4 0.0539(18) 0.0141(12) 0.058(2) 0.0104(12) 0.0265(15) -0.0017(12)
O5 0.0541(19) 0.061(2) 0.0336(17) -0.0031(15) 0.0122(14) -0.0149(16)
O6 0.052(2) 0.058(2) 0.047(2) 0.0029(16) 0.0042(16) -0.0007(16)
O7 0.0436(19) 0.082(3) 0.047(2) -0.0054(19) 0.0001(15) -0.0016(18)
O8 0.057(5) 0.049(5) 0.062(6) -0.012(4) 0.013(4) 0.012(4)
O8' 0.060(6) 0.079(8) 0.048(6) -0.024(6) 0.013(4) 0.001(7)
O9 0.058(2) 0.0419(18) 0.0454(19) 0.0084(14) 0.0098(16) -0.0010(15)
O10 0.0476(18) 0.0305(15) 0.065(2) 0.0066(14) 0.0146(16) -0.0075(13)
O11 0.043(5) 0.021(4) 0.083(8) 0.007(4) -0.002(4) -0.003(3)
O11' 0.056(7) 0.047(7) 0.062(7) -0.015(5) -0.006(5) 0.017(5)
O12 0.070(5) 0.050(4) 0.031(3) -0.003(3) 0.009(3) 0.020(3)
N1 0.0191(12) 0.0063(10) 0.0135(12) 0.0008(9) 0.0021(10) 0.0009(9)
N2 0.0165(12) 0.0108(11) 0.0148(12) 0.0003(9) 0.0023(10) 0.0014(9)
N3 0.0247(14) 0.0163(12) 0.0177(14) 0.0023(10) -0.0041(11) 0.0005(11)
N4 0.0176(12) 0.0104(11) 0.0140(13) 0.0003(9) 0.0006(10) 0.0011(9)
N5 0.0211(13) 0.0145(12) 0.0190(14) -0.0034(10) -0.0001(11) 0.0009(10)
N6 0.0215(13) 0.0091(11) 0.0169(13) 0.0008(9) 0.0005(10) 0.0008(10)
N7 0.0190(12) 0.0097(11) 0.0126(12) 0.0010(9) -0.0006(10) 0.0010(9)
N8 0.0256(14) 0.0163(13) 0.0250(15) -0.0034(11) 0.0059(12) 0.0042(11)
N9 0.0191(12) 0.0123(11) 0.0143(12) -0.0016(10) 0.0015(10) -0.0005(10)
N10 0.0255(15) 0.0251(14) 0.0257(16) 0.0002(12) 0.0073(12) -0.0077(12)
C1 0.0187(14) 0.0108(13) 0.0157(15) 0.0010(11) 0.0025(11) 0.0015(11)
C2 0.0179(14) 0.0126(13) 0.0166(15) -0.0015(11) 0.0036(11) 0.0024(11)
C3 0.0259(16) 0.0129(14) 0.0191(16) -0.0028(11) 0.0010(13) 0.0003(12)
C4 0.0335(19) 0.0206(16) 0.0213(17) -0.0068(13) -0.0051(14) -0.0017(14)
C5 0.0282(18) 0.0253(17) 0.0186(17) -0.0007(13) -0.0051(13) 0.0012(14)
C6 0.0186(14) 0.0113(13) 0.0135(14) 0.0014(10) 0.0044(11) 0.0016(11)
C7 0.0181(14) 0.0131(13) 0.0148(14) 0.0005(11) 0.0040(11) 0.0025(11)
C8 0.0305(18) 0.0111(13) 0.0227(17) 0.0010(12) -0.0031(14) 0.0015(12)
C9 0.0320(18) 0.0197(15) 0.0196(16) 0.0036(13) -0.0050(13) 0.0015(14)
C10 0.0235(16) 0.0191(15) 0.0196(16) -0.0024(12) -0.0021(13) 0.0021(12)
C11 0.0230(16) 0.0084(13) 0.0195(16) -0.0007(11) -0.0014(12) 0.0014(11)
C12 0.0197(15) 0.0097(13) 0.0184(15) 0.0002(11) -0.0010(12) 0.0034(11)
C13 0.0214(16) 0.0145(13) 0.0187(16) -0.0008(12) 0.0015(12) 0.0030(12)
C14 0.0275(17) 0.0219(16) 0.0259(18) 0.0029(14) 0.0110(14) 0.0002(14)
C15 0.0267(17) 0.0270(17) 0.0275(18) -0.0007(14) 0.0113(14) 0.0054(14)
C16 0.0278(17) 0.0139(14) 0.0212(16) 0.0011(12) 0.0034(13) -0.0047(12)
C17 0.0249(16) 0.0166(14) 0.0149(15) -0.0021(12) 0.0014(12) -0.0035(12)
C18 0.0207(15) 0.0183(14) 0.0153(15) -0.0033(12) 0.0011(12) -0.0008(12)
C19 0.0215(17) 0.0335(19) 0.0241(18) -0.0092(14) 0.0056(14) -0.0013(14)
C20 0.0211(16) 0.040(2) 0.0252(18) -0.0039(15) 0.0083(14) -0.0075(15)

loop_
_atom_type_symbol
_atom_type_description
_atom_type_scat_dispersion_real
_atom_type_scat_dispersion_imag
_atom_type_scat_source
C C 0.0033 0.0016 'International Tables Vol C Tables 4.2.6.8 and 6.1.1.4'
H H 0.0000 0.0000 'International Tables Vol C Tables 4.2.6.8 and 6.1.1.4'
N N 0.0061 0.0033 'International Tables Vol C Tables 4.2.6.8 and 6.1.1.4'
O O 0.0106 0.0060 'International Tables Vol C Tables 4.2.6.8 and 6.1.1.4'
Br Br -0.2901 2.4595 'International Tables Vol C Tables 4.2.6.8 and 6.1.1.4'
Co Co 0.3494 0.9721 'International Tables Vol C Tables 4.2.6.8 and 6.1.1.4'

loop_
_geom_angle_atom_site_label_1
_geom_angle_atom_site_label_2
_geom_angle_atom_site_label_3
_geom_angle
N1 Co1 N6 178.62(11)
N1 Co1 N2 83.11(10)
N6 Co1 N2 98.07(11)
N1 Co1 N7 97.65(11)
N6 Co1 N7 83.09(11)
N2 Co1 N7 90.05(11)
N1 Co1 N9 96.06(11)
N6 Co1 N9 83.25(11)
N2 Co1 N9 89.72(11)
N7 Co1 N9 166.17(11)
N1 Co1 N4 82.99(10)
N6 Co1 N4 95.84(11)
N2 Co1 N4 166.08(10)
N7 Co1 N4 91.09(11)
N9 Co1 N4 92.45(11)
C1 N1 C6 123.8(2)
C1 N1 Co1 118.05(19)
C6 N1 Co1 118.05(19)
C3 N2 C2 117.7(3)
C3 N2 Co1 128.2(2)
C2 N2 Co1 114.1(2)
C2 N3 C5 116.5(3)
C8 N4 C7 116.9(3)
C8 N4 Co1 129.1(2)
C7 N4 Co1 114.0(2)
C7 N5 C10 116.6(3)
C11 N6 C16 124.2(3)
C11 N6 Co1 118.1(2)
C16 N6 Co1 117.6(2)
C13 N7 C12 118.1(3)
C13 N7 Co1 128.3(2)
C12 N7 Co1 113.6(2)
C12 N8 C15 116.8(3)
C18 N9 C17 117.8(3)
C18 N9 Co1 128.6(2)
C17 N9 Co1 113.6(2)
C17 N10 C20 116.2(3)
O1 C1 N1 128.2(3)
O1 C1 C2 122.2(3)
N1 C1 C2 109.6(2)
N3 C2 N2 125.7(3)
N3 C2 C1 119.2(3)
N2 C2 C1 115.0(3)
N2 C3 C4 119.8(3)
C3 C4 C5 117.8(3)
N3 C5 C4 122.5(3)
O2 C6 N1 128.2(3)
O2 C6 C7 122.4(3)
N1 C6 C7 109.4(2)
N5 C7 N4 125.9(3)
N5 C7 C6 118.6(3)
N4 C7 C6 115.5(3)
N4 C8 C9 120.9(3)
C10 C9 C8 117.6(3)
N5 C10 C9 122.1(3)
O3 C11 N6 128.9(3)
O3 C11 C12 121.7(3)
N6 C11 C12 109.5(2)
N8 C12 N7 124.9(3)
N8 C12 C11 119.5(3)
N7 C12 C11 115.5(3)
N7 C13 C14 120.3(3)
C15 C14 C13 117.7(3)
N8 C15 C14 122.2(3)
O4 C16 N6 128.5(3)
O4 C16 C17 121.8(3)
N6 C16 C17 109.7(3)
N10 C17 N9 125.6(3)
N10 C17 C16 118.7(3)
N9 C17 C16 115.6(3)
N9 C18 C19 120.1(3)
C20 C19 C18 117.6(3)
N10 C20 C19 122.6(3)

loop_
_geom_bond_atom_site_label_1
_geom_bond_atom_site_label_2
_geom_bond_distance
Co1 N1 1.895(2)
Co1 N6 1.899(2)
Co1 N2 1.934(3)
Co1 N7 1.940(3)
Co1 N9 1.945(3)
Co1 N4 1.948(3)
O1 C1 1.212(4)
O2 C6 1.211(4)
O3 C11 1.210(4)
O4 C16 1.206(4)
N1 C1 1.368(4)
N1 C6 1.377(4)
N2 C3 1.345(4)
N2 C2 1.354(4)
N3 C2 1.314(4)
N3 C5 1.330(4)
N4 C8 1.338(4)
N4 C7 1.345(4)
N5 C7 1.316(4)
N5 C10 1.333(4)
N6 C11 1.367(4)
N6 C16 1.369(4)
N7 C13 1.333(4)
N7 C12 1.355(4)
N8 C12 1.316(4)
N8 C15 1.339(5)
N9 C18 1.338(4)
N9 C17 1.346(4)
N10 C17 1.314(4)
N10 C20 1.341(5)
C1 C2 1.507(4)
C3 C4 1.384(5)
C4 C5 1.386(5)
C6 C7 1.508(4)
C8 C9 1.379(5)
C9 C10 1.374(5)
C11 C12 1.504(4)
C13 C14 1.385(5)
C14 C15 1.379(5)
C16 C17 1.508(5)
C18 C19 1.386(5)
C19 C20 1.371(5)

loop_
_geom_torsion_atom_site_label_1
_geom_torsion_atom_site_label_2
_geom_torsion_atom_site_label_3
_geom_torsion_atom_site_label_4
_geom_torsion
N2 Co1 N1 C1 2.3(2)
N7 Co1 N1 C1 91.4(2)
N9 Co1 N1 C1 -86.7(2)
N4 Co1 N1 C1 -178.4(2)
N2 Co1 N1 C6 178.2(2)
N7 Co1 N1 C6 -92.7(2)
N9 Co1 N1 C6 89.2(2)
N4 Co1 N1 C6 -2.5(2)
N2 Co1 N6 C11 90.2(2)
N7 Co1 N6 C11 1.1(2)
N9 Co1 N6 C11 179.0(2)
N4 Co1 N6 C11 -89.2(2)
N2 Co1 N6 C16 -93.2(2)
N7 Co1 N6 C16 177.8(2)
N9 Co1 N6 C16 -4.4(2)
N4 Co1 N6 C16 87.4(2)
C6 N1 C1 O1 2.3(5)
Co1 N1 C1 O1 178.0(3)
C6 N1 C1 C2 -178.4(3)
Co1 N1 C1 C2 -2.7(3)
C5 N3 C2 N2 -0.5(5)
C5 N3 C2 C1 178.6(3)
C3 N2 C2 N3 0.0(5)
Co1 N2 C2 N3 179.2(3)
C3 N2 C2 C1 -179.2(3)
Co1 N2 C2 C1 0.0(3)
O1 C1 C2 N3 1.7(5)
N1 C1 C2 N3 -177.6(3)
O1 C1 C2 N2 -179.0(3)
N1 C1 C2 N2 1.7(4)
C2 N2 C3 C4 0.8(5)
Co1 N2 C3 C4 -178.3(3)
N2 C3 C4 C5 -1.0(5)
C2 N3 C5 C4 0.3(5)
C3 C4 C5 N3 0.5(6)
C1 N1 C6 O2 -0.5(5)
Co1 N1 C6 O2 -176.2(3)
C1 N1 C6 C7 178.5(3)
Co1 N1 C6 C7 2.8(3)
C10 N5 C7 N4 0.0(5)
C10 N5 C7 C6 179.7(3)
C8 N4 C7 N5 -0.4(5)
Co1 N4 C7 N5 179.5(3)
C8 N4 C7 C6 179.9(3)
Co1 N4 C7 C6 -0.3(3)
O2 C6 C7 N5 -2.2(5)
N1 C6 C7 N5 178.7(3)
O2 C6 C7 N4 177.5(3)
N1 C6 C7 N4 -1.6(4)
C7 N4 C8 C9 0.4(5)
Co1 N4 C8 C9 -179.5(3)
N4 C8 C9 C10 0.1(5)
C7 N5 C10 C9 0.5(5)
C8 C9 C10 N5 -0.6(5)
C16 N6 C11 O3 0.9(5)
Co1 N6 C11 O3 177.2(3)
C16 N6 C11 C12 -179.7(3)
Co1 N6 C11 C12 -3.3(3)
C15 N8 C12 N7 0.6(5)
C15 N8 C12 C11 -179.1(3)
C13 N7 C12 N8 -1.6(5)
Co1 N7 C12 N8 176.4(3)
C13 N7 C12 C11 178.1(3)
Co1 N7 C12 C11 -3.9(3)
O3 C11 C12 N8 3.9(5)
N6 C11 C12 N8 -175.6(3)
O3 C11 C12 N7 -175.8(3)
N6 C11 C12 N7 4.7(4)
C12 N7 C13 C14 0.8(4)
Co1 N7 C13 C14 -176.8(2)
N7 C13 C14 C15 0.7(5)
C12 N8 C15 C14 1.1(5)
C13 C14 C15 N8 -1.7(5)
C11 N6 C16 O4 1.5(6)
Co1 N6 C16 O4 -174.9(3)
C11 N6 C16 C17 -178.6(3)
Co1 N6 C16 C17 5.0(3)
C20 N10 C17 N9 -0.2(5)
C20 N10 C17 C16 -179.1(3)
C18 N9 C17 N10 -0.8(5)
Co1 N9 C17 N10 -179.5(3)
C18 N9 C17 C16 178.1(3)
Co1 N9 C17 C16 -0.5(3)
O4 C16 C17 N10 -3.8(5)
N6 C16 C17 N10 176.3(3)
O4 C16 C17 N9 177.1(3)
N6 C16 C17 N9 -2.8(4)
C17 N9 C18 C19 1.0(4)
Co1 N9 C18 C19 179.4(2)
N9 C18 C19 C20 -0.2(5)
C17 N10 C20 C19 1.0(5)
C18 C19 C20 N10 -0.8(5)
